data_7004900
loop_
_publ_author_name
'Jerzykiewicz, Lucjan B.'
'Utko, J\'ozef'
'Duczmal, Marek'
'Sobota, Piotr'

_publ_section_title
;
 Syntheses, structure, and properties of a manganese-calcium cluster
 containing a Mn4Ca2 core.
;
_journal_issue 8
_journal_name_full 'Dalton transactions (Cambridge, England : 2003)'
_journal_page_first 825
_journal_page_last 826
_journal_paper_doi 10.1039/b613320g
_journal_year 2007
_chemical_formula_moiety 'C24 H56 Ca2 Cl4 Mn4 O16, 2(C2 H3 N)'
_chemical_formula_sum 'C28 H62 Ca2 Cl4 Mn4 N2 O16'
_chemical_formula_weight 1124.52
_chemical_name_systematic
;
?
;
_space_group_IT_number 14
_symmetry_cell_setting monoclinic
_symmetry_Int_Tables_number 14
_symmetry_space_group_name_Hall '-P 2ybc'
_symmetry_space_group_name_H-M 'P 1 21/c 1'
_atom_sites_solution_hydrogens geom
_atom_sites_solution_primary direct
_atom_sites_solution_secondary difmap
_audit_creation_method SHELXL-97
_cell_angle_alpha 90.00
_cell_angle_beta 119.97(4)
_cell_angle_gamma 90.00
_cell_formula_units_Z 2
_cell_length_a 11.114(6)
_cell_length_b 14.025(6)
_cell_length_c 18.057(9)
_cell_measurement_reflns_used 9412
_cell_measurement_temperature 100(2)
_cell_measurement_theta_max 26
_cell_measurement_theta_min 2
_cell_volume 2438(2)
_computing_cell_refinement 'Oxford Diffraion software, CrystAlis 1.171'
_computing_data_collection 'Oxford Diffraion software, CrystAlis 1.171'
_computing_data_reduction 'Oxford Diffraion software, CrystAlis 1.171'
_computing_molecular_graphics 'SHELXTL-NT V5.1, Bruker AXS 1999'
_computing_publication_material 'SHELXTL-NT V5.1, Bruker AXS 1999'
_computing_structure_refinement 'SHELXTL-NT V5.1, Bruker AXS 1999'
_computing_structure_solution 'SHELXTL-NT V5.1, Bruker AXS 1999'
_diffrn_ambient_temperature 100(2)
_diffrn_measured_fraction_theta_full 0.994
_diffrn_measured_fraction_theta_max 0.994
_diffrn_measurement_device_type 'Kuma KM4CCD kappa-axis diffractometer'
_diffrn_measurement_method \w
_diffrn_radiation_monochromator graphite
_diffrn_radiation_source 'fine-focus sealed tube'
_diffrn_radiation_type MoK\a
_diffrn_radiation_wavelength 0.71073
_diffrn_reflns_av_R_equivalents 0.0000
_diffrn_reflns_av_sigmaI/netI 0.1121
_diffrn_reflns_limit_h_max 14
_diffrn_reflns_limit_h_min -14
_diffrn_reflns_limit_k_max 0
_diffrn_reflns_limit_k_min -18
_diffrn_reflns_limit_l_max 13
_diffrn_reflns_limit_l_min -23
_diffrn_reflns_number 5858
_diffrn_reflns_theta_full 28.00
_diffrn_reflns_theta_max 28.00
_diffrn_reflns_theta_min 3.18
_exptl_absorpt_coefficient_mu 1.500
_exptl_absorpt_correction_T_max 0.843
_exptl_absorpt_correction_T_min 0.627
_exptl_absorpt_correction_type analytical
_exptl_absorpt_process_details
;
CrysAlis RED, Oxford Diffraction Ltd.,
Version 1.171.13
Analytical numeric absorption correction using a multifaceted crystal
model based on expressions derived by R.C. Clark & J.S. Reid.
;
_exptl_crystal_colour yellow
_exptl_crystal_density_diffrn 1.532
_exptl_crystal_density_method 'not measured'
_exptl_crystal_description cube
_exptl_crystal_F_000 1160
_exptl_crystal_size_max 0.321
_exptl_crystal_size_mid 0.213
_exptl_crystal_size_min 0.113
_refine_diff_density_max 0.895
_refine_diff_density_min -0.831
_refine_diff_density_rms 0.078
_refine_ls_extinction_method none
_refine_ls_goodness_of_fit_ref 0.825
_refine_ls_hydrogen_treatment mixed
_refine_ls_matrix_type full
_refine_ls_number_parameters 258
_refine_ls_number_reflns 5858
_refine_ls_number_restraints 0
_refine_ls_restrained_S_all 0.825
_refine_ls_R_factor_all 0.0803
_refine_ls_R_factor_gt 0.0377
_refine_ls_shift/su_max 0.001
_refine_ls_shift/su_mean 0.000
_refine_ls_structure_factor_coef Fsqd
_refine_ls_weighting_details 'calc w=1/[\s^2^(Fo^2^)+(0.0254P)^2^+0.0000P] where P=(Fo^2^+2Fc^2^)/3'
_refine_ls_weighting_scheme calc
_refine_ls_wR_factor_gt 0.0674
_refine_ls_wR_factor_ref 0.0725
_reflns_number_gt 3265
_reflns_number_total 5858
_reflns_threshold_expression >2sigma(I)
_cod_data_source_file b613320g.txt
_cod_data_source_block 1_Ca2
_cod_depositor_comments
;
The following automatic conversions were performed:
'_symmetry_cell_setting' value 'Monoclinic' changed to 'monoclinic'
according to '/home/saulius/struct/CIF-dictionaries/cif_core.dic'
dictionary named 'cif_core.dic' version 2.4.1 from 2010-06-29.

Automatic conversion script
Id: cif_fix_enum 1527 2010-12-29 10:47:43Z saulius 
;
_cod_original_sg_symbol_H-M 'P 21/c'
_cod_database_code 7004900

loop_
_symmetry_equiv_pos_as_xyz
'x, y, z'
'-x, y+1/2, -z+1/2'
'-x, -y, -z'
'x, -y-1/2, z-1/2'

loop_
_atom_site_label
_atom_site_type_symbol
_atom_site_fract_x
_atom_site_fract_y
_atom_site_fract_z
_atom_site_U_iso_or_equiv
_atom_site_adp_type
_atom_site_occupancy
_atom_site_symmetry_multiplicity
_atom_site_calc_flag
_atom_site_refinement_flags
_atom_site_disorder_assembly
_atom_site_disorder_group
Mn1 Mn 0.00775(5) 0.01803(3) -0.37321(3) 0.01849(12) Uani 1 1 d . . .
Mn2 Mn -0.20130(5) 0.08384(3) -0.56556(3) 0.01880(12) Uani 1 1 d . . .
Ca1 Ca 0.15038(6) 0.16799(5) -0.47102(4) 0.01855(16) Uani 1 1 d . . .
Cl1 Cl 0.01677(10) 0.03010(7) -0.24130(6) 0.0353(2) Uani 1 1 d . . .
Cl2 Cl -0.39856(9) 0.18138(7) -0.62167(6) 0.0368(2) Uani 1 1 d . . .
O10 O 0.1493(2) 0.29077(15) -0.37131(13) 0.0262(6) Uani 1 1 d . . .
O11 O -0.0435(2) 0.14603(14) -0.44748(12) 0.0191(5) Uani 1 1 d . . .
O20 O 0.3994(2) 0.17240(16) -0.35353(13) 0.0284(6) Uani 1 1 d . . .
O21 O 0.2060(2) 0.04261(14) -0.36543(13) 0.0196(5) Uani 1 1 d . . .
C11 C -0.0771(3) 0.2294(2) -0.4175(2) 0.0243(8) Uani 1 1 d . . .
H11A H -0.1445 0.2132 -0.3988 0.029 Uiso 1 1 calc R . .
H11B H -0.1215 0.2761 -0.4647 0.029 Uiso 1 1 calc R . .
C12 C 0.0499(3) 0.2737(2) -0.3440(2) 0.0268(8) Uani 1 1 d . . .
H12A H 0.0250 0.3344 -0.3271 0.032 Uiso 1 1 calc R . .
H12B H 0.0897 0.2302 -0.2942 0.032 Uiso 1 1 calc R . .
C13 C 0.2633(3) 0.3471(2) -0.3104(2) 0.0350(10) Uani 1 1 d . . .
H13A H 0.2280 0.4066 -0.2999 0.052 Uiso 1 1 calc R . .
H13B H 0.3253 0.3617 -0.3328 0.052 Uiso 1 1 calc R . .
H13C H 0.3145 0.3115 -0.2568 0.052 Uiso 1 1 calc R . .
C21 C 0.3223(3) 0.0650(2) -0.2842(2) 0.0282(9) Uani 1 1 d . . .
H21A H 0.3482 0.0083 -0.2466 0.034 Uiso 1 1 calc R . .
H21B H 0.2969 0.1168 -0.2573 0.034 Uiso 1 1 calc R . .
C22 C 0.4444(3) 0.0958(3) -0.2927(2) 0.0317(9) Uani 1 1 d . . .
H22A H 0.5211 0.1175 -0.2368 0.038 Uiso 1 1 calc R . .
H22B H 0.4783 0.0419 -0.3127 0.038 Uiso 1 1 calc R . .
C23 C 0.5149(3) 0.2202(3) -0.3517(2) 0.0404(11) Uani 1 1 d . . .
H23A H 0.5748 0.2470 -0.2946 0.061 Uiso 1 1 calc R . .
H23B H 0.4808 0.2717 -0.3941 0.061 Uiso 1 1 calc R . .
H23C H 0.5681 0.1746 -0.3651 0.061 Uiso 1 1 calc R . .
N1 N 0.3888(4) -0.0047(3) 0.0744(2) 0.0624(12) Uani 1 1 d . . .
C1 C 0.3662(5) -0.0473(4) 0.0147(4) 0.0652(15) Uani 1 1 d . . .
C2 C 0.3199(5) -0.0940(4) -0.0667(3) 0.096(2) Uani 1 1 d . . .
H2A H 0.3858 -0.0807 -0.0865 0.143 Uiso 1 1 calc R . .
H2B H 0.2279 -0.0699 -0.1087 0.143 Uiso 1 1 calc R . .
H2C H 0.3148 -0.1630 -0.0600 0.143 Uiso 1 1 calc R . .
O30 O 0.0266(2) 0.30891(14) -0.56504(13) 0.0219(5) Uani 1 1 d . . .
O31 O -0.0540(2) 0.12326(14) -0.60455(12) 0.0173(5) Uani 1 1 d . . .
O40 O 0.2838(2) 0.19814(15) -0.54538(13) 0.0220(5) Uani 1 1 d . . .
O41 O 0.1952(2) 0.02059(14) -0.52300(12) 0.0196(5) Uani 1 1 d . . .
C31 C -0.0905(3) 0.1914(2) -0.6711(2) 0.0212(8) Uani 1 1 d . . .
H31A H -0.1806 0.1736 -0.7213 0.025 Uiso 1 1 calc R . .
H31B H -0.0193 0.1915 -0.6887 0.025 Uiso 1 1 calc R . .
C32 C -0.1012(3) 0.2888(2) -0.6414(2) 0.0228(8) Uani 1 1 d . . .
H32A H -0.1181 0.3366 -0.6859 0.027 Uiso 1 1 calc R . .
H32B H -0.1794 0.2914 -0.6298 0.027 Uiso 1 1 calc R . .
C33 C 0.0295(4) 0.4058(2) -0.5388(2) 0.0293(9) Uani 1 1 d . . .
H33A H 0.0192 0.4489 -0.5843 0.044 Uiso 1 1 calc R . .
H33B H 0.1181 0.4183 -0.4867 0.044 Uiso 1 1 calc R . .
H33C H -0.0470 0.4162 -0.5274 0.044 Uiso 1 1 calc R . .
C41 C 0.3102(3) 0.0289(2) -0.5369(2) 0.0232(8) Uani 1 1 d . . .
H41A H 0.3153 -0.0287 -0.5671 0.028 Uiso 1 1 calc R . .
H41B H 0.3974 0.0329 -0.4812 0.028 Uiso 1 1 calc R . .
C42 C 0.2964(3) 0.1159(2) -0.5892(2) 0.0244(8) Uani 1 1 d . . .
H42A H 0.3791 0.1225 -0.5960 0.029 Uiso 1 1 calc R . .
H42B H 0.2132 0.1103 -0.6467 0.029 Uiso 1 1 calc R . .
C43 C 0.2901(4) 0.2854(2) -0.5845(2) 0.0292(9) Uani 1 1 d . . .
H43A H 0.3730 0.2853 -0.5906 0.044 Uiso 1 1 calc R . .
H43B H 0.2946 0.3394 -0.5487 0.044 Uiso 1 1 calc R . .
H43C H 0.2070 0.2913 -0.6411 0.044 Uiso 1 1 calc R . .

loop_
_atom_site_aniso_label
_atom_site_aniso_U_11
_atom_site_aniso_U_22
_atom_site_aniso_U_33
_atom_site_aniso_U_23
_atom_site_aniso_U_13
_atom_site_aniso_U_12
Mn1 0.0213(3) 0.0183(3) 0.0193(3) -0.0027(2) 0.0126(2) -0.0022(2)
Mn2 0.0177(3) 0.0202(3) 0.0210(3) 0.0010(2) 0.0116(2) 0.0008(2)
Ca1 0.0198(3) 0.0189(4) 0.0196(4) -0.0027(3) 0.0118(3) -0.0031(3)
Cl1 0.0554(6) 0.0336(6) 0.0305(5) -0.0099(4) 0.0317(5) -0.0113(5)
Cl2 0.0238(5) 0.0407(6) 0.0493(6) 0.0182(5) 0.0209(5) 0.0107(4)
O10 0.0307(14) 0.0264(14) 0.0221(13) -0.0077(11) 0.0137(11) -0.0093(11)
O11 0.0251(12) 0.0153(12) 0.0220(13) -0.0029(10) 0.0157(11) -0.0011(10)
O20 0.0194(12) 0.0360(15) 0.0285(14) 0.0004(12) 0.0109(11) -0.0096(12)
O21 0.0186(12) 0.0223(13) 0.0178(12) -0.0030(10) 0.0090(10) -0.0037(10)
C11 0.034(2) 0.022(2) 0.028(2) 0.0005(16) 0.0237(18) 0.0021(17)
C12 0.039(2) 0.022(2) 0.028(2) -0.0064(17) 0.0241(18) -0.0036(17)
C13 0.035(2) 0.036(2) 0.033(2) -0.0131(19) 0.0161(19) -0.0149(19)
C21 0.028(2) 0.036(2) 0.0197(19) -0.0015(17) 0.0113(17) -0.0078(18)
C22 0.0222(19) 0.041(2) 0.025(2) 0.0002(19) 0.0067(17) -0.0081(18)
C23 0.023(2) 0.056(3) 0.040(2) -0.006(2) 0.0141(19) -0.023(2)
N1 0.054(2) 0.078(3) 0.036(2) -0.004(2) 0.008(2) 0.024(2)
C1 0.045(3) 0.060(4) 0.080(4) 0.026(3) 0.024(3) 0.009(3)
C2 0.111(4) 0.087(4) 0.150(5) -0.081(4) 0.112(4) -0.069(4)
O30 0.0281(13) 0.0149(13) 0.0233(13) -0.0034(10) 0.0134(11) 0.0003(10)
O31 0.0216(12) 0.0147(12) 0.0185(12) 0.0012(10) 0.0123(10) 0.0009(10)
O40 0.0285(13) 0.0176(13) 0.0257(13) 0.0009(10) 0.0179(11) -0.0029(10)
O41 0.0179(11) 0.0209(13) 0.0254(13) -0.0002(11) 0.0148(10) -0.0019(10)
C31 0.0234(18) 0.023(2) 0.0213(19) 0.0013(15) 0.0142(16) 0.0008(15)
C32 0.0227(18) 0.023(2) 0.0215(19) 0.0041(16) 0.0102(16) 0.0022(16)
C33 0.044(2) 0.017(2) 0.033(2) -0.0008(17) 0.0237(18) -0.0005(17)
C41 0.0172(18) 0.026(2) 0.033(2) -0.0006(17) 0.0169(16) 0.0026(15)
C42 0.0261(19) 0.028(2) 0.025(2) -0.0053(16) 0.0178(17) -0.0038(16)
C43 0.038(2) 0.022(2) 0.038(2) 0.0031(17) 0.0272(19) -0.0044(17)

loop_
_atom_type_symbol
_atom_type_description
_atom_type_scat_dispersion_real
_atom_type_scat_dispersion_imag
_atom_type_scat_source
C C 0.0033 0.0016 'International Tables Vol C Tables 4.2.6.8 and 6.1.1.4'
H H 0.0000 0.0000 'International Tables Vol C Tables 4.2.6.8 and 6.1.1.4'
Ca Ca 0.2262 0.3064 'International Tables Vol C Tables 4.2.6.8 and 6.1.1.4'
Cl Cl 0.1484 0.1585 'International Tables Vol C Tables 4.2.6.8 and 6.1.1.4'
Mn Mn 0.3368 0.7283 'International Tables Vol C Tables 4.2.6.8 and 6.1.1.4'
N N 0.0061 0.0033 'International Tables Vol C Tables 4.2.6.8 and 6.1.1.4'
O O 0.0106 0.0060 'International Tables Vol C Tables 4.2.6.8 and 6.1.1.4'

loop_
_geom_angle_atom_site_label_1
_geom_angle_atom_site_label_2
_geom_angle_atom_site_label_3
_geom_angle
_geom_angle_site_symmetry_1
_geom_angle_site_symmetry_3
_geom_angle_publ_flag
O31 Mn1 O11 132.4(1) 3_554 . ?
O31 Mn1 O41 81.3(1) 3_554 3_554 ?
O11 Mn1 O41 80.3(1) . 3_554 ?
O31 Mn1 O21 80.0(1) 3_554 . ?
O11 Mn1 O21 81.4(1) . . ?
O41 Mn1 O21 133.1(1) 3_554 . ?
O31 Mn1 Cl1 111.5(1) 3_554 . ?
O11 Mn1 Cl1 116.1(1) . . ?
O41 Mn1 Cl1 113.4(1) 3_554 . ?
O21 Mn1 Cl1 113.4(1) . . ?
O31 Mn1 Mn2 100.1(1) 3_554 . ?
O11 Mn1 Mn2 42.0(1) . . ?
O41 Mn1 Mn2 41.7(1) 3_554 . ?
O21 Mn1 Mn2 100.8(1) . . ?
Cl1 Mn1 Mn2 136.2(1) . . ?
O31 Mn1 Mn2 41.9(1) 3_554 3_554 ?
O11 Mn1 Mn2 99.9(1) . 3_554 ?
O41 Mn1 Mn2 100.3(1) 3_554 3_554 ?
O21 Mn1 Mn2 41.9(1) . 3_554 ?
Cl1 Mn1 Mn2 133.5(1) . 3_554 ?
Mn2 Mn1 Mn2 90.15(4) . 3_554 ?
O31 Mn1 Ca1 104.2(1) 3_554 . ?
O11 Mn1 Ca1 40.9(1) . . ?
O41 Mn1 Ca1 104.3(1) 3_554 . ?
O21 Mn1 Ca1 41.6(1) . . ?
Cl1 Mn1 Ca1 130.9(1) . . ?
Mn2 Mn1 Ca1 63.7(1) . . ?
Mn2 Mn1 Ca1 63.5(1) 3_554 . ?
O31 Mn1 Ca1 41.2(1) 3_554 3_554 ?
O11 Mn1 Ca1 104.2(1) . 3_554 ?
O41 Mn1 Ca1 41.2(1) 3_554 3_554 ?
O21 Mn1 Ca1 104.5(1) . 3_554 ?
Cl1 Mn1 Ca1 127.3(1) . 3_554 ?
Mn2 Mn1 Ca1 63.66(4) . 3_554 ?
Mn2 Mn1 Ca1 63.6(1) 3_554 3_554 ?
Ca1 Mn1 Ca1 101.8(1) . 3_554 ?
O41 Mn2 O31 132.3(1) 3_554 . ?
O41 Mn2 O21 81.5(1) 3_554 3_554 ?
O31 Mn2 O21 79.9(1) . 3_554 ?
O41 Mn2 O11 80.3(1) 3_554 . ?
O31 Mn2 O11 81.0(1) . . ?
O21 Mn2 O11 132.7(1) 3_554 . ?
O41 Mn2 Cl2 113.3(1) 3_554 . ?
O31 Mn2 Cl2 114.2(1) . . ?
O21 Mn2 Cl2 118.9(1) 3_554 . ?
O11 Mn2 Cl2 108.3(1) . . ?
O41 Mn2 Mn1 42.1(1) 3_554 . ?
O31 Mn2 Mn1 99.8(1) . . ?
O21 Mn2 Mn1 100.7(1) 3_554 . ?
O11 Mn2 Mn1 41.6(1) . . ?
Cl2 Mn2 Mn1 130.76(5) . . ?
O41 Mn2 Mn1 100.1(1) 3_554 3_554 ?
O31 Mn2 Mn1 41.4(1) . 3_554 ?
O21 Mn2 Mn1 42.2(1) 3_554 3_554 ?
O11 Mn2 Mn1 99.6(1) . 3_554 ?
Cl2 Mn2 Mn1 139.1(1) . 3_554 ?
Mn1 Mn2 Mn1 89.85(4) . 3_554 ?
O41 Mn2 Ca1 41.1(1) 3_554 3_554 ?
O31 Mn2 Ca1 103.7(1) . 3_554 ?
O21 Mn2 Ca1 41.5(1) 3_554 3_554 ?
O11 Mn2 Ca1 103.9(1) . 3_554 ?
Cl2 Mn2 Ca1 133.0(1) . 3_554 ?
Mn1 Mn2 Ca1 63.51(2) . 3_554 ?
Mn1 Mn2 Ca1 63.45(2) 3_554 3_554 ?
O41 Mn2 Ca1 104.3(1) 3_554 . ?
O31 Mn2 Ca1 41.1(1) . . ?
O21 Mn2 Ca1 104.6(1) 3_554 . ?
O11 Mn2 Ca1 40.8(1) . . ?
Cl2 Mn2 Ca1 125.1(1) . . ?
Mn1 Mn2 Ca1 63.37(4) . . ?
Mn1 Mn2 Ca1 63.37(4) 3_554 . ?
Ca1 Mn2 Ca1 101.6(1) 3_554 . ?
O11 Ca1 O41 109.5(1) . . ?
O11 Ca1 O31 70.6(1) . . ?
O41 Ca1 O31 70.5(1) . . ?
O11 Ca1 O21 70.7(1) . . ?
O41 Ca1 O21 70.5(1) . . ?
O31 Ca1 O21 109.7(1) . . ?
O11 Ca1 O40 160.5(1) . . ?
O41 Ca1 O40 69.0(1) . . ?
O31 Ca1 O40 91.3(1) . . ?
O21 Ca1 O40 124.0(1) . . ?
O11 Ca1 O10 68.6(1) . . ?
O41 Ca1 O10 160.8(1) . . ?
O31 Ca1 O10 123.7(1) . . ?
O21 Ca1 O10 91.4(1) . . ?
O40 Ca1 O10 119.5(1) . . ?
O11 Ca1 O20 123.9(1) . . ?
O41 Ca1 O20 89.7(1) . . ?
O31 Ca1 O20 159.3(1) . . ?
O21 Ca1 O20 67.3(1) . . ?
O40 Ca1 O20 75.4(1) . . ?
O10 Ca1 O20 76.9(1) . . ?
O11 Ca1 O30 89.1(1) . . ?
O41 Ca1 O30 123.8(1) . . ?
O31 Ca1 O30 66.9(1) . . ?
O21 Ca1 O30 158.99(10) . . ?
O40 Ca1 O30 77.0(1) . . ?
O10 Ca1 O30 75.3(1) . . ?
O20 Ca1 O30 123.4(1) . . ?
O11 Ca1 C41 133.6(1) . . ?
O41 Ca1 C41 24.1(1) . . ?
O31 Ca1 C41 83.8(1) . . ?
O21 Ca1 C41 83.2(1) . . ?
O40 Ca1 C41 47.1(1) . . ?
O10 Ca1 C41 151.9(1) . . ?
O20 Ca1 C41 75.5(1) . . ?
O30 Ca1 C41 116.1(1) . . ?
O11 Ca1 Mn1 35.5(1) . . ?
O41 Ca1 Mn1 85.3(1) . . ?
O31 Ca1 Mn1 85.0(1) . . ?
O21 Ca1 Mn1 36.2(1) . . ?
O40 Ca1 Mn1 153.7(1) . . ?
O10 Ca1 Mn1 83.5(1) . . ?
O20 Ca1 Mn1 99.8(1) . . ?
O30 Ca1 Mn1 124.4(1) . . ?
C41 Ca1 Mn1 106.6(1) . . ?
O11 Ca1 Mn2 85.1(1) . 3_554 ?
O41 Ca1 Mn2 35.6(1) . 3_554 ?
O31 Ca1 Mn2 84.9(1) . 3_554 ?
O21 Ca1 Mn2 35.9(1) . 3_554 ?
O40 Ca1 Mn2 100.7(1) . 3_554 ?
O10 Ca1 Mn2 127.15(6) . 3_554 ?
O20 Ca1 Mn2 82.10(6) . 3_554 ?
O30 Ca1 Mn2 151.60(6) . 3_554 ?
C41 Ca1 Mn2 53.79(6) . 3_554 ?
Mn1 Ca1 Mn2 53.08(2) . 3_554 ?
O11 Ca1 Mn1 85.10(6) . 3_554 ?
O41 Ca1 Mn1 35.96(5) . 3_554 ?
O31 Ca1 Mn1 35.36(5) . 3_554 ?
O21 Ca1 Mn1 85.53(7) . 3_554 ?
O40 Ca1 Mn1 83.74(6) . 3_554 ?
O10 Ca1 Mn1 152.94(6) . 3_554 ?
O20 Ca1 Mn1 125.60(6) . 3_554 ?
O30 Ca1 Mn1 98.83(7) . 3_554 ?
C41 Ca1 Mn1 54.38(6) . 3_554 ?
Mn1 Ca1 Mn1 78.21(4) . 3_554 ?
Mn2 Ca1 Mn1 53.02(3) 3_554 3_554 ?
C13 O10 C12 111.5(2) . . ?
C13 O10 Ca1 127.9(2) . . ?
C12 O10 Ca1 114.42(18) . . ?
C11 O11 Mn1 119.45(18) . . ?
C11 O11 Mn2 118.27(18) . . ?
Mn1 O11 Mn2 96.36(9) . . ?
C11 O11 Ca1 113.02(17) . . ?
Mn1 O11 Ca1 103.61(9) . . ?
Mn2 O11 Ca1 103.52(9) . . ?
C23 O20 C22 111.5(2) . . ?
C23 O20 Ca1 128.9(2) . . ?
C22 O20 Ca1 116.36(17) . . ?
C21 O21 Mn2 121.70(19) . 3_554 ?
C21 O21 Mn1 118.20(18) . . ?
Mn2 O21 Mn1 95.82(8) 3_554 . ?
C21 O21 Ca1 113.10(18) . . ?
Mn2 O21 Ca1 102.62(9) 3_554 . ?
Mn1 O21 Ca1 102.24(9) . . ?
O11 C11 C12 111.6(3) . . ?
O11 C11 H11A 109.3 . . ?
C12 C11 H11A 109.3 . . ?
O11 C11 H11B 109.3 . . ?
C12 C11 H11B 109.3 . . ?
H11A C11 H11B 108.0 . . ?
O10 C12 C11 108.1(2) . . ?
O10 C12 H12A 110.1 . . ?
C11 C12 H12A 110.1 . . ?
O10 C12 H12B 110.1 . . ?
C11 C12 H12B 110.1 . . ?
H12A C12 H12B 108.4 . . ?
O10 C13 H13A 109.5 . . ?
O10 C13 H13B 109.5 . . ?
H13A C13 H13B 109.5 . . ?
O10 C13 H13C 109.5 . . ?
H13A C13 H13C 109.5 . . ?
H13B C13 H13C 109.5 . . ?
O21 C21 C22 111.0(3) . . ?
O21 C21 H21A 109.4 . . ?
C22 C21 H21A 109.4 . . ?
O21 C21 H21B 109.4 . . ?
C22 C21 H21B 109.4 . . ?
H21A C21 H21B 108.0 . . ?
O20 C22 C21 107.8(3) . . ?
O20 C22 H22A 110.1 . . ?
C21 C22 H22A 110.1 . . ?
O20 C22 H22B 110.1 . . ?
C21 C22 H22B 110.1 . . ?
H22A C22 H22B 108.5 . . ?
O20 C23 H23A 109.5 . . ?
O20 C23 H23B 109.5 . . ?
H23A C23 H23B 109.5 . . ?
O20 C23 H23C 109.5 . . ?
H23A C23 H23C 109.5 . . ?
H23B C23 H23C 109.5 . . ?
N1 C1 C2 172.2(5) . . ?
C1 C2 H2A 109.5 . . ?
C1 C2 H2B 109.5 . . ?
H2A C2 H2B 109.5 . . ?
C1 C2 H2C 109.5 . . ?
H2A C2 H2C 109.5 . . ?
H2B C2 H2C 109.5 . . ?
C32 O30 C33 110.7(2) . . ?
C32 O30 Ca1 116.13(17) . . ?
C33 O30 Ca1 127.28(18) . . ?
C31 O31 Mn1 117.27(17) . 3_554 ?
C31 O31 Mn2 120.28(18) . . ?
Mn1 O31 Mn2 96.71(8) 3_554 . ?
C31 O31 Ca1 113.25(17) . . ?
Mn1 O31 Ca1 103.48(8) 3_554 . ?
Mn2 O31 Ca1 103.21(9) . . ?
C43 O40 C42 111.7(2) . . ?
C43 O40 Ca1 126.98(18) . . ?
C42 O40 Ca1 114.03(17) . . ?
C41 O41 Mn2 119.33(18) . 3_554 ?
C41 O41 Mn1 120.44(18) . 3_554 ?
Mn2 O41 Mn1 96.10(9) 3_554 3_554 ?
C41 O41 Ca1 112.02(18) . . ?
Mn2 O41 Ca1 103.30(9) 3_554 . ?
Mn1 O41 Ca1 102.86(8) 3_554 . ?
O31 C31 C32 110.6(2) . . ?
O31 C31 H31A 109.5 . . ?
C32 C31 H31A 109.5 . . ?
O31 C31 H31B 109.5 . . ?
C32 C31 H31B 109.5 . . ?
H31A C31 H31B 108.1 . . ?
O30 C32 C31 107.9(3) . . ?
O30 C32 H32A 110.1 . . ?
C31 C32 H32A 110.1 . . ?
O30 C32 H32B 110.1 . . ?
C31 C32 H32B 110.1 . . ?
H32A C32 H32B 108.4 . . ?
O30 C33 H33A 109.5 . . ?
O30 C33 H33B 109.5 . . ?
H33A C33 H33B 109.5 . . ?
O30 C33 H33C 109.5 . . ?
H33A C33 H33C 109.5 . . ?
H33B C33 H33C 109.5 . . ?
O41 C41 C42 110.9(2) . . ?
C42 C41 Ca1 80.69(17) . . ?
O41 C41 H41A 109.5 . . ?
C42 C41 H41A 109.5 . . ?
Ca1 C41 H41A 152.2 . . ?
O41 C41 H41B 109.5 . . ?
C42 C41 H41B 109.5 . . ?
Ca1 C41 H41B 91.7 . . ?
H41A C41 H41B 108.0 . . ?
O40 C42 C41 108.2(2) . . ?
O40 C42 H42A 110.1 . . ?
C41 C42 H42A 110.1 . . ?
O40 C42 H42B 110.1 . . ?
C41 C42 H42B 110.1 . . ?
H42A C42 H42B 108.4 . . ?
O40 C43 H43A 109.5 . . ?
O40 C43 H43B 109.5 . . ?
H43A C43 H43B 109.5 . . ?
O40 C43 H43C 109.5 . . ?
H43A C43 H43C 109.5 . . ?
H43B C43 H43C 109.5 . . ?

loop_
_geom_bond_atom_site_label_1
_geom_bond_atom_site_label_2
_geom_bond_distance
_geom_bond_site_symmetry_2
_geom_bond_publ_flag
Mn1 O31 2.135(2) 3_554 ?
Mn1 O11 2.141(2) . ?
Mn1 O41 2.161(2) 3_554 ?
Mn1 O21 2.165(2) . ?
Mn1 Cl1 2.340(2) . ?
Mn1 Mn2 3.202(2) . ?
Mn1 Mn2 3.204(2) 3_554 ?
Mn1 Ca1 3.585(2) . ?
Mn1 Ca1 3.587(2) 3_554 ?
Mn2 O41 2.144(2) 3_554 ?
Mn2 O31 2.153(2) . ?
Mn2 O21 2.153(2) 3_554 ?
Mn2 O11 2.156(2) . ?
Mn2 Cl2 2.342(2) . ?
Mn2 Mn1 3.204(2) 3_554 ?
Mn2 Ca1 3.586(2) 3_554 ?
Mn2 Ca1 3.594(2) . ?
Ca1 O11 2.416(2) . ?
Ca1 O41 2.423(2) . ?
Ca1 O31 2.428(3) . ?
Ca1 O21 2.436(2) . ?
Ca1 O40 2.484(2) . ?
Ca1 O10 2.495(2) . ?
Ca1 O20 2.510(3) . ?
Ca1 O30 2.519(2) . ?
Ca1 C41 3.239(3) . ?
Ca1 Mn2 3.586(2) 3_554 ?
Ca1 Mn1 3.587(2) 3_554 ?
O10 C13 1.430(4) . ?
O10 C12 1.437(4) . ?
O11 C11 1.414(3) . ?
O20 C23 1.434(3) . ?
O20 C22 1.435(4) . ?
O21 C21 1.424(3) . ?
O21 Mn2 2.153(2) 3_554 ?
C11 C12 1.505(4) . ?
C21 C22 1.504(4) . ?
N1 C1 1.145(6) . ?
C1 C2 1.450(6) . ?
O30 C32 1.428(4) . ?
O30 C33 1.434(3) . ?
O31 C31 1.426(3) . ?
O31 Mn1 2.135(2) 3_554 ?
O40 C43 1.433(3) . ?
O40 C42 1.444(3) . ?
O41 C41 1.426(3) . ?
O41 Mn2 2.144(2) 3_554 ?
O41 Mn1 2.161(2) 3_554 ?
C31 C32 1.493(4) . ?
C41 C42 1.503(4) . ?
C11 H11A 0.99 . ?
C11 H11B 0.99 . ?
C12 H12A 0.99 . ?
C12 H12B 0.99 . ?
C13 H13A 0.98 . ?
C13 H13B 0.98 . ?
C13 H13C 0.98 . ?
C21 H21A 0.99 . ?
C21 H21B 0.99 . ?
C22 H22A 0.99 . ?
C22 H22B 0.99 . ?
C23 H23A 0.98 . ?
C23 H23B 0.98 . ?
C23 H23C 0.98 . ?
C2 H2A 0.98 . ?
C2 H2B 0.98 . ?
C2 H2C 0.98 . ?
C31 H31A 0.99 . ?
C31 H31B 0.99 . ?
C32 H32A 0.99 . ?
C32 H32B 0.99 . ?
C33 H33A 0.98 . ?
C33 H33B 0.98 . ?
C33 H33C 0.98 . ?
C41 H41A 0.99 . ?
C41 H41B 0.99 . ?
C42 H42A 0.99 . ?
C42 H42B 0.99 . ?
C43 H43A 0.98 . ?
C43 H43B 0.98 . ?
C43 H43C 0.98 . ?

loop_
_geom_torsion_atom_site_label_1
_geom_torsion_atom_site_label_2
_geom_torsion_atom_site_label_3
_geom_torsion_atom_site_label_4
_geom_torsion
_geom_torsion_site_symmetry_1
_geom_torsion_site_symmetry_2
_geom_torsion_site_symmetry_3
_geom_torsion_site_symmetry_4
_geom_torsion_publ_flag
O31 Mn1 Mn2 O41 64.51(10) 3_554 . . 3_554 ?
O11 Mn1 Mn2 O41 -149.86(11) . . . 3_554 ?
O21 Mn1 Mn2 O41 146.21(10) . . . 3_554 ?
Cl1 Mn1 Mn2 O41 -71.99(10) . . . 3_554 ?
Mn2 Mn1 Mn2 O41 105.38(9) 3_554 . . 3_554 ?
Ca1 Mn1 Mn2 O41 165.40(8) . . . 3_554 ?
Ca1 Mn1 Mn2 O41 45.26(8) 3_554 . . 3_554 ?
O31 Mn1 Mn2 O31 -81.29(9) 3_554 . . . ?
O11 Mn1 Mn2 O31 64.34(10) . . . . ?
O41 Mn1 Mn2 O31 -145.80(10) 3_554 . . . ?
O21 Mn1 Mn2 O31 0.41(8) . . . . ?
Cl1 Mn1 Mn2 O31 142.21(7) . . . . ?
Mn2 Mn1 Mn2 O31 -40.41(6) 3_554 . . . ?
Ca1 Mn1 Mn2 O31 19.60(6) . . . . ?
Ca1 Mn1 Mn2 O31 -100.54(6) 3_554 . . . ?
O31 Mn1 Mn2 O21 0.19(8) 3_554 . . 3_554 ?
O11 Mn1 Mn2 O21 145.82(10) . . . 3_554 ?
O41 Mn1 Mn2 O21 -64.32(10) 3_554 . . 3_554 ?
O21 Mn1 Mn2 O21 81.88(9) . . . 3_554 ?
Cl1 Mn1 Mn2 O21 -136.31(7) . . . 3_554 ?
Mn2 Mn1 Mn2 O21 41.06(6) 3_554 . . 3_554 ?
Ca1 Mn1 Mn2 O21 101.08(6) . . . 3_554 ?
Ca1 Mn1 Mn2 O21 -19.06(6) 3_554 . . 3_554 ?
O31 Mn1 Mn2 O11 -145.63(10) 3_554 . . . ?
O41 Mn1 Mn2 O11 149.86(11) 3_554 . . . ?
O21 Mn1 Mn2 O11 -63.94(10) . . . . ?
Cl1 Mn1 Mn2 O11 77.87(9) . . . . ?
Mn2 Mn1 Mn2 O11 -104.76(9) 3_554 . . . ?
Ca1 Mn1 Mn2 O11 -44.74(8) . . . . ?
Ca1 Mn1 Mn2 O11 -164.88(8) 3_554 . . . ?
O31 Mn1 Mn2 Cl2 144.50(7) 3_554 . . . ?
O11 Mn1 Mn2 Cl2 -69.86(9) . . . . ?
O41 Mn1 Mn2 Cl2 79.99(10) 3_554 . . . ?
O21 Mn1 Mn2 Cl2 -133.80(7) . . . . ?
Cl1 Mn1 Mn2 Cl2 8.00(6) . . . . ?
Mn2 Mn1 Mn2 Cl2 -174.62(4) 3_554 . . . ?
Ca1 Mn1 Mn2 Cl2 -114.60(5) . . . . ?
Ca1 Mn1 Mn2 Cl2 125.25(5) 3_554 . . . ?
O31 Mn1 Mn2 Mn1 -40.88(6) 3_554 . . 3_554 ?
O11 Mn1 Mn2 Mn1 104.76(9) . . . 3_554 ?
O41 Mn1 Mn2 Mn1 -105.38(9) 3_554 . . 3_554 ?
O21 Mn1 Mn2 Mn1 40.82(6) . . . 3_554 ?
Cl1 Mn1 Mn2 Mn1 -177.37(5) . . . 3_554 ?
Mn2 Mn1 Mn2 Mn1 0.0 3_554 . . 3_554 ?
Ca1 Mn1 Mn2 Mn1 60.02(3) . . . 3_554 ?
Ca1 Mn1 Mn2 Mn1 -60.12(2) 3_554 . . 3_554 ?
O31 Mn1 Mn2 Ca1 19.25(6) 3_554 . . 3_554 ?
O11 Mn1 Mn2 Ca1 164.88(8) . . . 3_554 ?
O41 Mn1 Mn2 Ca1 -45.26(8) 3_554 . . 3_554 ?
O21 Mn1 Mn2 Ca1 100.95(6) . . . 3_554 ?
Cl1 Mn1 Mn2 Ca1 -117.25(5) . . . 3_554 ?
Mn2 Mn1 Mn2 Ca1 60.12(2) 3_554 . . 3_554 ?
Ca1 Mn1 Mn2 Ca1 120.14(5) . . . 3_554 ?
O31 Mn1 Mn2 Ca1 -100.89(6) 3_554 . . . ?
O11 Mn1 Mn2 Ca1 44.74(8) . . . . ?
O41 Mn1 Mn2 Ca1 -165.40(8) 3_554 . . . ?
O21 Mn1 Mn2 Ca1 -19.20(6) . . . . ?
Cl1 Mn1 Mn2 Ca1 122.61(5) . . . . ?
Mn2 Mn1 Mn2 Ca1 -60.02(3) 3_554 . . . ?
Ca1 Mn1 Mn2 Ca1 -120.14(5) 3_554 . . . ?
O31 Mn1 Ca1 O11 140.42(10) 3_554 . . . ?
O41 Mn1 Ca1 O11 55.95(10) 3_554 . . . ?
O21 Mn1 Ca1 O11 -163.13(12) . . . . ?
Cl1 Mn1 Ca1 O11 -83.63(10) . . . . ?
Mn2 Mn1 Ca1 O11 45.98(9) . . . . ?
Mn2 Mn1 Ca1 O11 150.49(9) 3_554 . . . ?
Ca1 Mn1 Ca1 O11 98.20(9) 3_554 . . . ?
O31 Mn1 Ca1 O41 6.55(7) 3_554 . . . ?
O11 Mn1 Ca1 O41 -133.87(10) . . . . ?
O41 Mn1 Ca1 O41 -77.92(9) 3_554 . . . ?
O21 Mn1 Ca1 O41 63.00(10) . . . . ?
Cl1 Mn1 Ca1 O41 142.50(6) . . . . ?
Mn2 Mn1 Ca1 O41 -87.89(6) . . . . ?
Mn2 Mn1 Ca1 O41 16.62(5) 3_554 . . . ?
Ca1 Mn1 Ca1 O41 -35.67(5) 3_554 . . . ?
O31 Mn1 Ca1 O31 77.33(9) 3_554 . . . ?
O11 Mn1 Ca1 O31 -63.09(10) . . . . ?
O41 Mn1 Ca1 O31 -7.14(7) 3_554 . . . ?
O21 Mn1 Ca1 O31 133.78(10) . . . . ?
Cl1 Mn1 Ca1 O31 -146.73(6) . . . . ?
Mn2 Mn1 Ca1 O31 -17.11(5) . . . . ?
Mn2 Mn1 Ca1 O31 87.39(6) 3_554 . . . ?
Ca1 Mn1 Ca1 O31 35.11(5) 3_554 . . . ?
O31 Mn1 Ca1 O21 -56.45(10) 3_554 . . . ?
O11 Mn1 Ca1 O21 163.13(12) . . . . ?
O41 Mn1 Ca1 O21 -140.92(10) 3_554 . . . ?
Cl1 Mn1 Ca1 O21 79.49(10) . . . . ?
Mn2 Mn1 Ca1 O21 -150.89(9) . . . . ?
Mn2 Mn1 Ca1 O21 -46.39(8) 3_554 . . . ?
Ca1 Mn1 Ca1 O21 -98.67(9) 3_554 . . . ?
O31 Mn1 Ca1 O40 -5.41(14) 3_554 . . . ?
O11 Mn1 Ca1 O40 -145.84(15) . . . . ?
O41 Mn1 Ca1 O40 -89.88(14) 3_554 . . . ?
O21 Mn1 Ca1 O40 51.04(15) . . . . ?
Cl1 Mn1 Ca1 O40 130.53(13) . . . . ?
Mn2 Mn1 Ca1 O40 -99.86(13) . . . . ?
Mn2 Mn1 Ca1 O40 4.65(12) 3_554 . . . ?
Ca1 Mn1 Ca1 O40 -47.64(12) 3_554 . . . ?
O31 Mn1 Ca1 O10 -157.83(8) 3_554 . . . ?
O11 Mn1 Ca1 O10 61.75(10) . . . . ?
O41 Mn1 Ca1 O10 117.70(8) 3_554 . . . ?
O21 Mn1 Ca1 O10 -101.38(10) . . . . ?
Cl1 Mn1 Ca1 O10 -21.88(7) . . . . ?
Mn2 Mn1 Ca1 O10 107.73(6) . . . . ?
Mn2 Mn1 Ca1 O10 -147.76(6) 3_554 . . . ?
Ca1 Mn1 Ca1 O10 159.95(6) 3_554 . . . ?
O31 Mn1 Ca1 O20 -82.35(8) 3_554 . . . ?
O11 Mn1 Ca1 O20 137.23(10) . . . . ?
O41 Mn1 Ca1 O20 -166.82(8) 3_554 . . . ?
O21 Mn1 Ca1 O20 -25.90(10) . . . . ?
Cl1 Mn1 Ca1 O20 53.59(8) . . . . ?
Mn2 Mn1 Ca1 O20 -176.79(6) . . . . ?
Mn2 Mn1 Ca1 O20 -72.29(6) 3_554 . . . ?
Ca1 Mn1 Ca1 O20 -124.57(7) 3_554 . . . ?
O31 Mn1 Ca1 O30 134.91(9) 3_554 . . . ?
O11 Mn1 Ca1 O30 -5.51(10) . . . . ?
O41 Mn1 Ca1 O30 50.44(9) 3_554 . . . ?
O21 Mn1 Ca1 O30 -168.63(10) . . . . ?
Cl1 Mn1 Ca1 O30 -89.14(8) . . . . ?
Mn2 Mn1 Ca1 O30 40.47(7) . . . . ?
Mn2 Mn1 Ca1 O30 144.98(7) 3_554 . . . ?
Ca1 Mn1 Ca1 O30 92.69(8) 3_554 . . . ?
O31 Mn1 Ca1 C41 -4.67(8) 3_554 . . . ?
O11 Mn1 Ca1 C41 -145.09(10) . . . . ?
O41 Mn1 Ca1 C41 -89.14(9) 3_554 . . . ?
O21 Mn1 Ca1 C41 51.78(10) . . . . ?
Cl1 Mn1 Ca1 C41 131.28(8) . . . . ?
Mn2 Mn1 Ca1 C41 -99.11(7) . . . . ?
Mn2 Mn1 Ca1 C41 5.39(6) 3_554 . . . ?
Ca1 Mn1 Ca1 C41 -46.89(7) 3_554 . . . ?
O31 Mn1 Ca1 Mn2 -10.07(6) 3_554 . . 3_554 ?
O11 Mn1 Ca1 Mn2 -150.49(8) . . . 3_554 ?
O41 Mn1 Ca1 Mn2 -94.53(7) 3_554 . . 3_554 ?
O21 Mn1 Ca1 Mn2 46.39(8) . . . 3_554 ?
Cl1 Mn1 Ca1 Mn2 125.88(5) . . . 3_554 ?
Mn2 Mn1 Ca1 Mn2 -104.51(3) . . . 3_554 ?
Ca1 Mn1 Ca1 Mn2 -52.29(4) 3_554 . . 3_554 ?
O31 Mn1 Ca1 Mn1 42.22(6) 3_554 . . 3_554 ?
O11 Mn1 Ca1 Mn1 -98.20(9) . . . 3_554 ?
O41 Mn1 Ca1 Mn1 -42.25(6) 3_554 . . 3_554 ?
O21 Mn1 Ca1 Mn1 98.67(9) . . . 3_554 ?
Cl1 Mn1 Ca1 Mn1 178.17(4) . . . 3_554 ?
Mn2 Mn1 Ca1 Mn1 -52.22(3) . . . 3_554 ?
Mn2 Mn1 Ca1 Mn1 52.29(4) 3_554 . . 3_554 ?
Ca1 Mn1 Ca1 Mn1 0.0 3_554 . . 3_554 ?
O11 Ca1 O10 C13 158.7(3) . . . . ?
O41 Ca1 O10 C13 70.8(3) . . . . ?
O31 Ca1 O10 C13 -155.0(2) . . . . ?
O21 Ca1 O10 C13 90.1(2) . . . . ?
O40 Ca1 O10 C13 -40.9(3) . . . . ?
O20 Ca1 O10 C13 23.7(2) . . . . ?
O30 Ca1 O10 C13 -106.4(2) . . . . ?
C41 Ca1 O10 C13 12.0(3) . . . . ?
Mn1 Ca1 O10 C13 125.4(2) . . . . ?
Mn2 Ca1 O10 C13 93.1(2) 3_554 . . . ?
Mn1 Ca1 O10 C13 173.0(2) 3_554 . . . ?
O11 Ca1 O10 C12 9.07(19) . . . . ?
O41 Ca1 O10 C12 -78.8(3) . . . . ?
O31 Ca1 O10 C12 55.3(2) . . . . ?
O21 Ca1 O10 C12 -59.6(2) . . . . ?
O40 Ca1 O10 C12 169.40(19) . . . . ?
O20 Ca1 O10 C12 -125.9(2) . . . . ?
O30 Ca1 O10 C12 103.9(2) . . . . ?
C41 Ca1 O10 C12 -137.7(2) . . . . ?
Mn1 Ca1 O10 C12 -24.24(19) . . . . ?
Mn2 Ca1 O10 C12 -56.6(2) 3_554 . . . ?
Mn1 Ca1 O10 C12 23.3(3) 3_554 . . . ?
O31 Mn1 O11 C11 176.43(18) 3_554 . . . ?
O41 Mn1 O11 C11 107.8(2) 3_554 . . . ?
O21 Mn1 O11 C11 -115.5(2) . . . . ?
Cl1 Mn1 O11 C11 -3.6(2) . . . . ?
Mn2 Mn1 O11 C11 127.6(2) . . . . ?
Mn2 Mn1 O11 C11 -153.36(19) 3_554 . . . ?
Ca1 Mn1 O11 C11 -126.8(2) . . . . ?
Ca1 Mn1 O11 C11 141.54(19) 3_554 . . . ?
O31 Mn1 O11 Mn2 48.82(13) 3_554 . . . ?
O41 Mn1 O11 Mn2 -19.83(7) 3_554 . . . ?
O21 Mn1 O11 Mn2 116.84(9) . . . . ?
Cl1 Mn1 O11 Mn2 -131.18(7) . . . . ?
Mn2 Mn1 O11 Mn2 79.02(8) 3_554 . . . ?
Ca1 Mn1 O11 Mn2 105.60(10) . . . . ?
Ca1 Mn1 O11 Mn2 13.93(7) 3_554 . . . ?
O31 Mn1 O11 Ca1 -56.79(13) 3_554 . . . ?
O41 Mn1 O11 Ca1 -125.44(9) 3_554 . . . ?
O21 Mn1 O11 Ca1 11.24(8) . . . . ?
Cl1 Mn1 O11 Ca1 123.22(7) . . . . ?
Mn2 Mn1 O11 Ca1 -105.60(10) . . . . ?
Mn2 Mn1 O11 Ca1 -26.58(7) 3_554 . . . ?
Ca1 Mn1 O11 Ca1 -91.68(8) 3_554 . . . ?
O41 Mn2 O11 C11 -108.5(2) 3_554 . . . ?
O31 Mn2 O11 C11 115.6(2) . . . . ?
O21 Mn2 O11 C11 -177.17(18) 3_554 . . . ?
Cl2 Mn2 O11 C11 3.0(2) . . . . ?
Mn1 Mn2 O11 C11 -128.4(2) . . . . ?
Mn1 Mn2 O11 C11 152.79(18) 3_554 . . . ?
Ca1 Mn2 O11 C11 -142.36(18) 3_554 . . . ?
Ca1 Mn2 O11 C11 125.9(2) . . . . ?
O41 Mn2 O11 Mn1 19.99(7) 3_554 . . . ?
O31 Mn2 O11 Mn1 -115.94(9) . . . . ?
O21 Mn2 O11 Mn1 -48.73(13) 3_554 . . . ?
Cl2 Mn2 O11 Mn1 131.47(6) . . . . ?
Mn1 Mn2 O11 Mn1 -78.76(7) 3_554 . . . ?
Ca1 Mn2 O11 Mn1 -13.92(7) 3_554 . . . ?
Ca1 Mn2 O11 Mn1 -105.68(10) . . . . ?
O41 Mn2 O11 Ca1 125.67(9) 3_554 . . . ?
O31 Mn2 O11 Ca1 -10.26(8) . . . . ?
O21 Mn2 O11 Ca1 56.96(13) 3_554 . . . ?
Cl2 Mn2 O11 Ca1 -122.84(7) . . . . ?
Mn1 Mn2 O11 Ca1 105.68(10) . . . . ?
Mn1 Mn2 O11 Ca1 26.92(7) 3_554 . . . ?
Ca1 Mn2 O11 Ca1 91.77(7) 3_554 . . . ?
O41 Ca1 O11 C11 -179.62(18) . . . . ?
O31 Ca1 O11 C11 -119.64(19) . . . . ?
O21 Ca1 O11 C11 120.3(2) . . . . ?
O40 Ca1 O11 C11 -97.6(3) . . . . ?
O10 Ca1 O11 C11 20.81(18) . . . . ?
O20 Ca1 O11 C11 77.0(2) . . . . ?
O30 Ca1 O11 C11 -53.81(19) . . . . ?
C41 Ca1 O11 C11 179.91(18) . . . . ?
Mn1 Ca1 O11 C11 130.7(2) . . . . ?
Mn2 Ca1 O11 C11 154.02(18) 3_554 . . . ?
Mn1 Ca1 O11 C11 -152.75(18) 3_554 . . . ?
O41 Ca1 O11 Mn1 49.64(10) . . . . ?
O31 Ca1 O11 Mn1 109.63(9) . . . . ?
O21 Ca1 O11 Mn1 -10.45(7) . . . . ?
O40 Ca1 O11 Mn1 131.7(2) . . . . ?
O10 Ca1 O11 Mn1 -109.93(10) . . . . ?
O20 Ca1 O11 Mn1 -53.78(11) . . . . ?
O30 Ca1 O11 Mn1 175.46(8) . . . . ?
C41 Ca1 O11 Mn1 49.17(13) . . . . ?
Mn2 Ca1 O11 Mn1 23.28(7) 3_554 . . . ?
Mn1 Ca1 O11 Mn1 76.52(8) 3_554 . . . ?
O41 Ca1 O11 Mn2 -50.46(10) . . . . ?
O31 Ca1 O11 Mn2 9.52(7) . . . . ?
O21 Ca1 O11 Mn2 -110.56(10) . . . . ?
O40 Ca1 O11 Mn2 31.6(3) . . . . ?
O10 Ca1 O11 Mn2 149.97(10) . . . . ?
O20 Ca1 O11 Mn2 -153.88(8) . . . . ?
O30 Ca1 O11 Mn2 75.35(9) . . . . ?
C41 Ca1 O11 Mn2 -50.94(13) . . . . ?
Mn1 Ca1 O11 Mn2 -100.11(11) . . . . ?
Mn2 Ca1 O11 Mn2 -76.82(7) 3_554 . . . ?
Mn1 Ca1 O11 Mn2 -23.59(7) 3_554 . . . ?
O11 Ca1 O20 C23 -152.4(2) . . . . ?
O41 Ca1 O20 C23 94.1(3) . . . . ?
O31 Ca1 O20 C23 77.2(4) . . . . ?
O21 Ca1 O20 C23 163.0(3) . . . . ?
O40 Ca1 O20 C23 25.7(3) . . . . ?
O10 Ca1 O20 C23 -99.8(3) . . . . ?
O30 Ca1 O20 C23 -37.5(3) . . . . ?
C41 Ca1 O20 C23 74.5(3) . . . . ?
Mn1 Ca1 O20 C23 179.3(3) . . . . ?
Mn2 Ca1 O20 C23 129.0(3) 3_554 . . . ?
Mn1 Ca1 O20 C23 96.8(3) 3_554 . . . ?
O11 Ca1 O20 C22 50.1(2) . . . . ?
O41 Ca1 O20 C22 -63.5(2) . . . . ?
O31 Ca1 O20 C22 -80.3(3) . . . . ?
O21 Ca1 O20 C22 5.5(2) . . . . ?
O40 Ca1 O20 C22 -131.8(2) . . . . ?
O10 Ca1 O20 C22 102.6(2) . . . . ?
O30 Ca1 O20 C22 164.9(2) . . . . ?
C41 Ca1 O20 C22 -83.1(2) . . . . ?
Mn1 Ca1 O20 C22 21.7(2) . . . . ?
Mn2 Ca1 O20 C22 -28.6(2) 3_554 . . . ?
Mn1 Ca1 O20 C22 -60.8(2) 3_554 . . . ?
O31 Mn1 O21 C21 -110.3(2) 3_554 . . . ?
O11 Mn1 O21 C21 113.8(2) . . . . ?
O41 Mn1 O21 C21 -178.27(19) 3_554 . . . ?
Cl1 Mn1 O21 C21 -1.0(2) . . . . ?
Mn2 Mn1 O21 C21 151.2(2) . . . . ?
Mn2 Mn1 O21 C21 -130.8(2) 3_554 . . . ?
Ca1 Mn1 O21 C21 124.9(2) . . . . ?
Ca1 Mn1 O21 C21 -143.6(2) 3_554 . . . ?
O31 Mn1 O21 Mn2 20.59(8) 3_554 . . 3_554 ?
O11 Mn1 O21 Mn2 -115.37(9) . . . 3_554 ?
O41 Mn1 O21 Mn2 -47.43(13) 3_554 . . 3_554 ?
Cl1 Mn1 O21 Mn2 129.84(6) . . . 3_554 ?
Mn2 Mn1 O21 Mn2 -77.94(7) . . . 3_554 ?
Ca1 Mn1 O21 Mn2 -104.29(10) . . . 3_554 ?
Ca1 Mn1 O21 Mn2 -12.79(8) 3_554 . . 3_554 ?
O31 Mn1 O21 Ca1 124.88(9) 3_554 . . . ?
O11 Mn1 O21 Ca1 -11.08(8) . . . . ?
O41 Mn1 O21 Ca1 56.86(13) 3_554 . . . ?
Cl1 Mn1 O21 Ca1 -125.87(7) . . . . ?
Mn2 Mn1 O21 Ca1 26.35(7) . . . . ?
Mn2 Mn1 O21 Ca1 104.29(10) 3_554 . . . ?
Ca1 Mn1 O21 Ca1 91.50(8) 3_554 . . . ?
O11 Ca1 O21 C21 -117.9(2) . . . . ?
O41 Ca1 O21 C21 122.2(2) . . . . ?
O31 Ca1 O21 C21 -177.99(18) . . . . ?
O40 Ca1 O21 C21 76.4(2) . . . . ?
O10 Ca1 O21 C21 -51.19(19) . . . . ?
O20 Ca1 O21 C21 24.01(18) . . . . ?
O30 Ca1 O21 C21 -101.2(3) . . . . ?
C41 Ca1 O21 C21 101.12(19) . . . . ?
Mn1 Ca1 O21 C21 -128.2(2) . . . . ?
Mn2 Ca1 O21 C21 132.9(2) 3_554 . . . ?
Mn1 Ca1 O21 C21 155.73(18) 3_554 . . . ?
O11 Ca1 O21 Mn2 109.19(9) . . . 3_554 ?
O41 Ca1 O21 Mn2 -10.70(7) . . . 3_554 ?
O31 Ca1 O21 Mn2 49.11(10) . . . 3_554 ?
O40 Ca1 O21 Mn2 -56.52(11) . . . 3_554 ?
O10 Ca1 O21 Mn2 175.91(8) . . . 3_554 ?
O20 Ca1 O21 Mn2 -108.89(10) . . . 3_554 ?
O30 Ca1 O21 Mn2 125.88(19) . . . 3_554 ?
C41 Ca1 O21 Mn2 -31.79(8) . . . 3_554 ?
Mn1 Ca1 O21 Mn2 98.91(10) . . . 3_554 ?
Mn1 Ca1 O21 Mn2 22.83(6) 3_554 . . 3_554 ?
O11 Ca1 O21 Mn1 10.28(7) . . . . ?
O41 Ca1 O21 Mn1 -109.61(9) . . . . ?
O31 Ca1 O21 Mn1 -49.81(10) . . . . ?
O40 Ca1 O21 Mn1 -155.44(8) . . . . ?
O10 Ca1 O21 Mn1 76.99(9) . . . . ?
O20 Ca1 O21 Mn1 152.19(10) . . . . ?
O30 Ca1 O21 Mn1 27.0(2) . . . . ?
C41 Ca1 O21 Mn1 -130.70(9) . . . . ?
Mn2 Ca1 O21 Mn1 -98.91(10) 3_554 . . . ?
Mn1 Ca1 O21 Mn1 -76.08(7) 3_554 . . . ?
Mn1 O11 C11 C12 73.8(3) . . . . ?
Mn2 O11 C11 C12 -169.56(19) . . . . ?
Ca1 O11 C11 C12 -48.4(3) . . . . ?
C13 O10 C12 C11 170.3(3) . . . . ?
Ca1 O10 C12 C11 -35.1(3) . . . . ?
O11 C11 C12 O10 55.4(3) . . . . ?
Mn2 O21 C21 C22 71.8(3) 3_554 . . . ?
Mn1 O21 C21 C22 -170.4(2) . . . . ?
Ca1 O21 C21 C22 -51.1(3) . . . . ?
C23 O20 C22 C21 167.1(3) . . . . ?
Ca1 O20 C22 C21 -31.6(3) . . . . ?
O21 C21 C22 O20 53.9(4) . . . . ?
O11 Ca1 O30 C32 -64.1(2) . . . . ?
O41 Ca1 O30 C32 48.9(2) . . . . ?
O31 Ca1 O30 C32 5.18(18) . . . . ?
O21 Ca1 O30 C32 -79.8(3) . . . . ?
O40 Ca1 O30 C32 102.2(2) . . . . ?
O10 Ca1 O30 C32 -132.2(2) . . . . ?
O20 Ca1 O30 C32 164.75(18) . . . . ?
C41 Ca1 O30 C32 75.4(2) . . . . ?
Mn1 Ca1 O30 C32 -60.9(2) . . . . ?
Mn2 Ca1 O30 C32 13.8(3) 3_554 . . . ?
Mn1 Ca1 O30 C32 20.83(19) 3_554 . . . ?
O11 Ca1 O30 C33 86.2(2) . . . . ?
O41 Ca1 O30 C33 -160.9(2) . . . . ?
O31 Ca1 O30 C33 155.4(2) . . . . ?
O21 Ca1 O30 C33 70.4(3) . . . . ?
O40 Ca1 O30 C33 -107.5(2) . . . . ?
O10 Ca1 O30 C33 18.1(2) . . . . ?
O20 Ca1 O30 C33 -45.0(2) . . . . ?
C41 Ca1 O30 C33 -134.4(2) . . . . ?
Mn1 Ca1 O30 C33 89.3(2) . . . . ?
Mn2 Ca1 O30 C33 164.05(19) 3_554 . . . ?
Mn1 Ca1 O30 C33 171.1(2) 3_554 . . . ?
O41 Mn2 O31 C31 174.86(18) 3_554 . . . ?
O21 Mn2 O31 C31 106.3(2) 3_554 . . . ?
O11 Mn2 O31 C31 -117.1(2) . . . . ?
Cl2 Mn2 O31 C31 -11.0(2) . . . . ?
Mn1 Mn2 O31 C31 -154.47(19) . . . . ?
Mn1 Mn2 O31 C31 127.1(2) 3_554 . . . ?
Ca1 Mn2 O31 C31 140.60(19) 3_554 . . . ?
Ca1 Mn2 O31 C31 -127.3(2) . . . . ?
O41 Mn2 O31 Mn1 47.79(13) 3_554 . . 3_554 ?
O21 Mn2 O31 Mn1 -20.75(8) 3_554 . . 3_554 ?
O11 Mn2 O31 Mn1 115.79(9) . . . 3_554 ?
Cl2 Mn2 O31 Mn1 -138.06(6) . . . 3_554 ?
Mn1 Mn2 O31 Mn1 78.46(7) . . . 3_554 ?
Ca1 Mn2 O31 Mn1 13.52(7) 3_554 . . 3_554 ?
Ca1 Mn2 O31 Mn1 105.59(10) . . . 3_554 ?
O41 Mn2 O31 Ca1 -57.80(13) 3_554 . . . ?
O21 Mn2 O31 Ca1 -126.34(9) 3_554 . . . ?
O11 Mn2 O31 Ca1 10.20(8) . . . . ?
Cl2 Mn2 O31 Ca1 116.35(7) . . . . ?
Mn1 Mn2 O31 Ca1 -27.13(7) . . . . ?
Mn1 Mn2 O31 Ca1 -105.59(10) 3_554 . . . ?
Ca1 Mn2 O31 Ca1 -92.07(7) 3_554 . . . ?
O11 Ca1 O31 C31 122.12(19) . . . . ?
O41 Ca1 O31 C31 -117.88(19) . . . . ?
O21 Ca1 O31 C31 -177.70(17) . . . . ?
O40 Ca1 O31 C31 -50.69(18) . . . . ?
O10 Ca1 O31 C31 76.63(19) . . . . ?
O20 Ca1 O31 C31 -99.9(3) . . . . ?
O30 Ca1 O31 C31 24.58(17) . . . . ?
C41 Ca1 O31 C31 -97.23(18) . . . . ?
Mn1 Ca1 O31 C31 155.40(18) . . . . ?
Mn2 Ca1 O31 C31 -151.30(18) 3_554 . . . ?
Mn1 Ca1 O31 C31 -128.0(2) 3_554 . . . ?
O11 Ca1 O31 Mn1 -109.88(9) . . . 3_554 ?
O41 Ca1 O31 Mn1 10.12(7) . . . 3_554 ?
O21 Ca1 O31 Mn1 -49.70(10) . . . 3_554 ?
O40 Ca1 O31 Mn1 77.32(9) . . . 3_554 ?
O10 Ca1 O31 Mn1 -155.36(8) . . . 3_554 ?
O20 Ca1 O31 Mn1 28.1(3) . . . 3_554 ?
O30 Ca1 O31 Mn1 152.59(10) . . . 3_554 ?
C41 Ca1 O31 Mn1 30.77(8) . . . 3_554 ?
Mn1 Ca1 O31 Mn1 -76.60(7) . . . 3_554 ?
Mn2 Ca1 O31 Mn1 -23.30(6) 3_554 . . 3_554 ?
O11 Ca1 O31 Mn2 -9.52(7) . . . . ?
O41 Ca1 O31 Mn2 110.47(9) . . . . ?
O21 Ca1 O31 Mn2 50.66(9) . . . . ?
O40 Ca1 O31 Mn2 177.67(8) . . . . ?
O10 Ca1 O31 Mn2 -55.01(11) . . . . ?
O20 Ca1 O31 Mn2 128.41(19) . . . . ?
O30 Ca1 O31 Mn2 -107.06(9) . . . . ?
C41 Ca1 O31 Mn2 131.12(9) . . . . ?
Mn1 Ca1 O31 Mn2 23.76(6) . . . . ?
Mn2 Ca1 O31 Mn2 77.06(7) 3_554 . . . ?
Mn1 Ca1 O31 Mn2 100.36(10) 3_554 . . . ?
O11 Ca1 O40 C43 67.0(3) . . . . ?
O41 Ca1 O40 C43 156.3(2) . . . . ?
O31 Ca1 O40 C43 87.8(2) . . . . ?
O21 Ca1 O40 C43 -157.3(2) . . . . ?
O10 Ca1 O40 C43 -42.8(3) . . . . ?
O20 Ca1 O40 C43 -108.3(2) . . . . ?
O30 Ca1 O40 C43 21.8(2) . . . . ?
C41 Ca1 O40 C43 168.1(3) . . . . ?
Mn1 Ca1 O40 C43 169.10(19) . . . . ?
Mn2 Ca1 O40 C43 172.9(2) 3_554 . . . ?
Mn1 Ca1 O40 C43 122.4(2) 3_554 . . . ?
O11 Ca1 O40 C42 -80.4(3) . . . . ?
O41 Ca1 O40 C42 8.83(18) . . . . ?
O31 Ca1 O40 C42 -59.68(19) . . . . ?
O21 Ca1 O40 C42 55.2(2) . . . . ?
O10 Ca1 O40 C42 169.72(18) . . . . ?
O20 Ca1 O40 C42 104.24(19) . . . . ?
O30 Ca1 O40 C42 -125.7(2) . . . . ?
C41 Ca1 O40 C42 20.64(17) . . . . ?
Mn1 Ca1 O40 C42 21.6(3) . . . . ?
Mn2 Ca1 O40 C42 25.39(19) 3_554 . . . ?
Mn1 Ca1 O40 C42 -25.07(18) 3_554 . . . ?
O11 Ca1 O41 C41 -179.16(17) . . . . ?
O31 Ca1 O41 C41 120.79(19) . . . . ?
O21 Ca1 O41 C41 -118.91(19) . . . . ?
O40 Ca1 O41 C41 21.54(17) . . . . ?
O10 Ca1 O41 C41 -98.5(3) . . . . ?
O20 Ca1 O41 C41 -52.95(18) . . . . ?
O30 Ca1 O41 C41 78.34(19) . . . . ?
Mn1 Ca1 O41 C41 -152.81(18) . . . . ?
Mn2 Ca1 O41 C41 -129.7(2) 3_554 . . . ?
Mn1 Ca1 O41 C41 130.8(2) 3_554 . . . ?
O11 Ca1 O41 Mn2 -49.47(10) . . . 3_554 ?
O31 Ca1 O41 Mn2 -109.52(9) . . . 3_554 ?
O21 Ca1 O41 Mn2 10.77(7) . . . 3_554 ?
O40 Ca1 O41 Mn2 151.22(10) . . . 3_554 ?
O10 Ca1 O41 Mn2 31.2(3) . . . 3_554 ?
O20 Ca1 O41 Mn2 76.73(9) . . . 3_554 ?
O30 Ca1 O41 Mn2 -151.97(8) . . . 3_554 ?
C41 Ca1 O41 Mn2 129.7(2) . . . 3_554 ?
Mn1 Ca1 O41 Mn2 -23.13(6) . . . 3_554 ?
Mn1 Ca1 O41 Mn2 -99.55(11) 3_554 . . 3_554 ?
O11 Ca1 O41 Mn1 50.08(10) . . . 3_554 ?
O31 Ca1 O41 Mn1 -9.97(7) . . . 3_554 ?
O21 Ca1 O41 Mn1 110.32(9) . . . 3_554 ?
O40 Ca1 O41 Mn1 -109.22(10) . . . 3_554 ?
O10 Ca1 O41 Mn1 130.8(2) . . . 3_554 ?
O20 Ca1 O41 Mn1 176.28(8) . . . 3_554 ?
O30 Ca1 O41 Mn1 -52.42(11) . . . 3_554 ?
C41 Ca1 O41 Mn1 -130.8(2) . . . 3_554 ?
Mn1 Ca1 O41 Mn1 76.42(8) . . . 3_554 ?
Mn2 Ca1 O41 Mn1 99.55(11) 3_554 . . 3_554 ?
Mn1 O31 C31 C32 -172.51(19) 3_554 . . . ?
Mn2 O31 C31 C32 70.5(3) . . . . ?
Ca1 O31 C31 C32 -52.1(3) . . . . ?
C33 O30 C32 C31 173.1(2) . . . . ?
Ca1 O30 C32 C31 -31.8(3) . . . . ?
O31 C31 C32 O30 54.6(3) . . . . ?
Mn2 O41 C41 C42 -170.46(18) 3_554 . . . ?
Mn1 O41 C41 C42 71.4(3) 3_554 . . . ?
Ca1 O41 C41 C42 -49.7(3) . . . . ?
Mn2 O41 C41 Ca1 -120.8(2) 3_554 . . . ?
Mn1 O41 C41 Ca1 121.1(2) 3_554 . . . ?
O11 Ca1 C41 O41 1.1(2) . . . . ?
O31 Ca1 C41 O41 -54.53(17) . . . . ?
O21 Ca1 C41 O41 56.20(18) . . . . ?
O40 Ca1 C41 O41 -152.1(2) . . . . ?
O10 Ca1 C41 O41 136.32(19) . . . . ?
O20 Ca1 C41 O41 124.48(19) . . . . ?
O30 Ca1 C41 O41 -115.07(18) . . . . ?
Mn1 Ca1 C41 O41 28.37(18) . . . . ?
Mn2 Ca1 C41 O41 33.72(15) 3_554 . . . ?
Mn1 Ca1 C41 O41 -33.17(15) 3_554 . . . ?
O11 Ca1 C41 C42 134.90(17) . . . . ?
O41 Ca1 C41 C42 133.8(3) . . . . ?
O31 Ca1 C41 C42 79.28(18) . . . . ?
O21 Ca1 C41 C42 -169.99(18) . . . . ?
O40 Ca1 C41 C42 -18.27(15) . . . . ?
O10 Ca1 C41 C42 -89.9(2) . . . . ?
O20 Ca1 C41 C42 -101.71(18) . . . . ?
O30 Ca1 C41 C42 18.7(2) . . . . ?
Mn1 Ca1 C41 C42 162.18(16) . . . . ?
Mn2 Ca1 C41 C42 167.5(2) 3_554 . . . ?
Mn1 Ca1 C41 C42 100.64(18) 3_554 . . . ?
C43 O40 C42 C41 171.7(2) . . . . ?
Ca1 O40 C42 C41 -35.8(3) . . . . ?
O41 C41 C42 O40 56.9(3) . . . . ?
Ca1 C41 C42 O40 24.6(2) . . . . ?
